data_1528442
loop_
_publ_author_name
'Domasevitch, K.V.'
'Rusanov, E.B.'
'Sieler, J.'
'Chernega, A.N.'

_publ_section_title
;
 Molecular "multi-rod cable" {[Co (NC5H4-CH=CH-C6H4-CH=CH-C6H4N) (H C O
 O)2]8}(n): a novel supramolecular architecture by cooperation of
 coordination and stacking interactions
;
_journal_name_full 'Zeitschrift fuer Anorganische und Allgemeine Chemie'
_journal_page_first 51
_journal_page_last 56
_journal_volume 628
_journal_year 2002
_chemical_formula_sum 'C4 H4 Co N2 O6'
_chemical_name_systematic 'Co (H C O O)2 (H C O N H2)2'
_space_group_IT_number 15
_symmetry_space_group_name_Hall '-C 2yc'
_symmetry_space_group_name_H-M 'C 1 2/c 1'
_cell_angle_alpha 90
_cell_angle_beta 92.643
_cell_angle_gamma 90
_cell_formula_units_Z 4
_cell_length_a 12.7589
_cell_length_b 8.25
_cell_length_c 8.1893
_cell_volume 861.096
_citation_journal_id_ASTM ZAACAB
_cod_data_source_file Domasevitch_ZAACAB_2002_1021.cif
_cod_data_source_block C4Co1H4N2O6
_cod_original_cell_volume 861.0963
_cod_original_formula_sum 'C4 Co1 H4 N2 O6'
_cod_database_code 1528442

loop_
_symmetry_equiv_pos_as_xyz
x,y,z
-x,y,-z+1/2
-x,-y,-z
x,-y,z-1/2
x+1/2,y+1/2,z
-x+1/2,y+1/2,-z+1/2
-x+1/2,-y+1/2,-z
x+1/2,-y+1/2,z-1/2

loop_
_atom_site_label
_atom_site_type_symbol
_atom_site_fract_x
_atom_site_fract_y
_atom_site_fract_z
_atom_site_occupancy
_atom_site_U_iso_or_equiv
O2 O-2 0.28805 0.6676 0.2742 1 0.0
N1 N-3 0.5723 0.2004 -0.0158 0.73 0.0
C2 C+4 0.4796 0.2443 -0.0049 1 0.0
N2 N-3 0.5754 0.2694 0.0681 0.27 0.0
Co1 Co+2 0.25 0.25 0 1 0.0
O3 O-2 0.40289 0.1668 0.0357 1 0.0
H2 H-1 0.4608 0.3473 -0.0523 1 0.0
C1 C+4 0.2639 0.5316 0.2204 1 0.0
O1 O-2 0.29319 0.4738 0.0904 1 0.0
H1 H-1 0.2206 0.4651 0.2858 1 0.0
